data_4323709
loop_
_publ_author_name
'Herbert Plenio'
'J\"org Hermann'
'Ralph Diodone'

_publ_contact_author
;
  Herbert Plenio
  Inst. Anorg. Chemie, Univ. Freiburg
  Albertstr.21, 79104 Freiburg, Germany
;
_publ_contact_author_fax '049 761 203 5987'
_publ_contact_author_phone '049 761 203 6129'
_publ_section_title
;
 The Coordination Chemistry of Fluorocarbons: Difluoro-m-cyclophane-Based
 Fluorocryptands and Their Group I and II Metal Ion Complexes
;
_journal_name_full 'Inorganic Chemistry'
_journal_page_first 5722
_journal_page_last 5729
_journal_paper_doi 10.1021/ic9708069
_journal_volume 36
_journal_year 1997
_chemical_formula_moiety 'C25 H31 F5 N2 O6 S1'
_chemical_formula_sum 'C25 H31 F5 N2 O6 S'
_chemical_formula_weight 582.58
_chemical_name_systematic
; 
 meta-fluorcyclophan x HCF3SO3 or F2-[3.1.1]-cryptand x HCF3SO3
;
_space_group_IT_number 14
_symmetry_cell_setting monoclinic
_symmetry_space_group_name_Hall '-P 2yn'
_symmetry_space_group_name_H-M 'P 1 21/n 1'
_atom_sites_solution_hydrogens geom
_atom_sites_solution_primary direct
_atom_sites_solution_secondary difmap
_audit_creation_method SHELXL
_cell_angle_alpha 90.00
_cell_angle_beta 99.21(3)
_cell_angle_gamma 90.00
_cell_formula_units_Z 4
_cell_length_a 11.840(2)
_cell_length_b 16.136(3)
_cell_length_c 13.815(3)
_cell_measurement_temperature 293(2)
_cell_volume 2605.3(9)
_computing_cell_refinement enraf-nonius
_computing_data_collection enraf-nonius
_computing_data_reduction 'cadfor, cadsex, E. Keller 1993'
_computing_molecular_graphics 'schakal-93, E. Keller 1993'
_computing_publication_material ciftab
_computing_structure_refinement 'SHELXL-93 (Sheldrick, 1993)'
_computing_structure_solution 'SHELXS-86 (Sheldrick, 1990)'
_diffrn_ambient_temperature 293(2)
_diffrn_radiation_monochromator graphite
_diffrn_radiation_source 'fine-focus sealed tube'
_diffrn_radiation_type MoK\a
_diffrn_radiation_wavelength 0.71069
_diffrn_reflns_av_R_equivalents 0.0211
_diffrn_reflns_av_sigmaI/netI 0.0506
_diffrn_reflns_limit_h_max 14
_diffrn_reflns_limit_h_min -14
_diffrn_reflns_limit_k_max 20
_diffrn_reflns_limit_k_min 0
_diffrn_reflns_limit_l_max 0
_diffrn_reflns_limit_l_min -17
_diffrn_reflns_number 5514
_diffrn_reflns_theta_max 26.30
_diffrn_reflns_theta_min 2.45
_exptl_absorpt_coefficient_mu 0.204
_exptl_absorpt_correction_type 'empirical psi-scans'
_exptl_crystal_colour colorless
_exptl_crystal_density_diffrn 1.485
_exptl_crystal_F_000 1216
_exptl_crystal_size_max 0.6
_exptl_crystal_size_mid 0.5
_exptl_crystal_size_min 0.5
_refine_diff_density_max 0.272
_refine_diff_density_min -0.317
_refine_diff_density_rms 0.055
_refine_ls_extinction_method none
_refine_ls_goodness_of_fit_all 1.068
_refine_ls_goodness_of_fit_obs 1.130
_refine_ls_hydrogen_treatment 'riding-model, H100 localized'
_refine_ls_matrix_type full
_refine_ls_number_parameters 371
_refine_ls_number_reflns 4315
_refine_ls_number_restraints 0
_refine_ls_restrained_S_all 1.173
_refine_ls_restrained_S_obs 1.130
_refine_ls_R_factor_all 0.1100
_refine_ls_R_factor_obs 0.0468
_refine_ls_shift/esd_max 0.001
_refine_ls_shift/esd_mean 0.000
_refine_ls_structure_factor_coef Fsqd
_refine_ls_weighting_details 'w=1/[\s^2^(Fo^2^)+(0.0537P)^2^+1.6400P] where P=(Fo^2^+2Fc^2^)/3'
_refine_ls_weighting_scheme calc
_refine_ls_wR_factor_all 0.1443
_refine_ls_wR_factor_obs 0.1093
_reflns_number_observed 3386
_reflns_number_total 5295
_reflns_observed_criterion >2sigma(I)
_cod_data_source_file ic9708069_2.cif
_cod_data_source_block jh3
_cod_depositor_comments
;
The following automatic conversions were performed:

'_refine_ls_weighting_scheme' value 'calc
w=1/[\s^2^(Fo^2^)+(0.0537P)^2^+1.6400P] where P=(Fo^2^+2Fc^2^)/3' was
changed to 'calc'. New tag '_refine_ls_weighting_details' was
created. The value of the new tag was set to
'w=1/[\s^2^(Fo^2^)+(0.0537P)^2^+1.6400P] where P=(Fo^2^+2Fc^2^)/3'.

Automatic conversion script
Id: cif_fix_values 3143 2015-03-26 13:38:13Z robertas 
;
_cod_original_sg_symbol_H-M 'P 1 21/c 1'
_cod_database_code 4323709

loop_
_symmetry_equiv_pos_as_xyz
'x, y, z'
'-x+1/2, y+1/2, -z+1/2'
'-x, -y, -z'
'x-1/2, -y-1/2, z-1/2'

loop_
_atom_site_aniso_label
_atom_site_aniso_U_11
_atom_site_aniso_U_22
_atom_site_aniso_U_33
_atom_site_aniso_U_23
_atom_site_aniso_U_13
_atom_site_aniso_U_12
F2 0.0423(9) 0.0293(8) 0.0352(8) 0.0052(7) 0.0066(7) 0.0054(7)
C1 0.0239(13) 0.045(2) 0.0250(13) -0.0006(12) -0.0018(10) -0.0025(12)
C2 0.0202(12) 0.062(2) 0.0247(13) -0.0004(13) 0.0021(10) 0.0037(13)
C3 0.0279(14) 0.074(2) 0.034(2) -0.0007(15) -0.0022(12) 0.0201(15)
C4 0.0288(15) 0.075(2) 0.038(2) 0.013(2) -0.0014(13) 0.013(2)
C5 0.0278(14) 0.072(2) 0.0260(14) 0.0101(15) -0.0057(11) -0.0080(15)
C6 0.0276(13) 0.052(2) 0.0225(13) -0.0034(12) -0.0006(11) -0.0127(13)
C7 0.053(2) 0.049(2) 0.0246(14) -0.0049(13) 0.0075(13) -0.0100(15)
C8 0.0336(15) 0.070(2) 0.0231(14) -0.0030(14) 0.0046(11) 0.0177(15)
C9 0.0259(13) 0.0241(13) 0.0389(15) 0.0032(12) -0.0057(11) -0.0008(11)
F1 0.0471(9) 0.0452(10) 0.0252(8) -0.0020(7) 0.0087(7) -0.0004(8)
C10 0.0354(15) 0.033(2) 0.0359(15) -0.0073(12) -0.0135(12) -0.0023(12)
C11 0.050(2) 0.032(2) 0.051(2) -0.0132(14) -0.0210(15) -0.0001(14)
C12 0.055(2) 0.030(2) 0.065(2) 0.006(2) -0.029(2) -0.0050(15)
C13 0.041(2) 0.038(2) 0.049(2) 0.0113(15) -0.0140(14) -0.0114(14)
C14 0.0246(13) 0.035(2) 0.039(2) 0.0081(12) -0.0030(11) -0.0060(11)
C15 0.0335(15) 0.054(2) 0.0339(15) 0.0144(14) 0.0105(12) 0.0037(13)
C16 0.044(2) 0.042(2) 0.0319(15) -0.0149(13) -0.0075(12) 0.0070(14)
N1 0.063(2) 0.0302(12) 0.0234(11) 0.0054(10) 0.0218(11) 0.0085(12)
O1 0.0623(13) 0.0464(13) 0.0264(10) 0.0090(9) 0.0151(9) 0.0216(11)
C19 0.035(2) 0.037(2) 0.052(2) -0.0010(14) 0.0074(13) -0.0004(13)
C20 0.042(2) 0.0297(15) 0.0309(14) 0.0018(12) -0.0051(12) -0.0058(12)
O2 0.086(2) 0.0382(12) 0.0251(10) 0.0016(9) 0.0028(10) -0.0238(11)
C21 0.096(3) 0.039(2) 0.028(2) 0.0059(13) 0.003(2) -0.021(2)
C22 0.061(2) 0.070(2) 0.028(2) 0.012(2) -0.0057(14) -0.033(2)
O3 0.0367(11) 0.0520(13) 0.0306(10) 0.0014(9) 0.0017(8) -0.0120(10)
C23 0.033(2) 0.097(3) 0.0224(14) 0.018(2) 0.0059(12) 0.000(2)
C24 0.041(2) 0.078(2) 0.0146(12) -0.0034(14) 0.0040(11) 0.018(2)
N2 0.0313(12) 0.0522(15) 0.0186(10) -0.0046(10) -0.0008(9) 0.0105(11)
S1 0.0352(3) 0.0324(4) 0.0287(3) 0.0007(3) 0.0074(3) -0.0006(3)
O4 0.078(2) 0.0461(13) 0.0396(12) -0.0065(10) 0.0264(11) -0.0004(12)
O5 0.0438(12) 0.0417(12) 0.0537(13) 0.0156(10) 0.0107(10) 0.0060(10)
O6 0.0367(11) 0.0603(15) 0.0480(13) -0.0092(11) -0.0031(9) -0.0048(10)
C25 0.047(2) 0.046(2) 0.032(2) 0.0123(13) 0.0044(13) -0.0016(15)
F3 0.0667(13) 0.0845(15) 0.0511(11) 0.0102(11) 0.0319(10) 0.0042(11)
F4 0.0851(15) 0.0520(12) 0.0637(13) 0.0308(10) 0.0154(11) 0.0097(11)
F5 0.0682(14) 0.087(2) 0.0644(14) 0.0207(12) -0.0132(11) -0.0424(12)

loop_
_atom_site_label
_atom_site_type_symbol
_atom_site_fract_x
_atom_site_fract_y
_atom_site_fract_z
_atom_site_U_iso_or_equiv
_atom_site_thermal_displace_type
_atom_site_occupancy
_atom_site_calc_flag
_atom_site_refinement_flags
_atom_site_disorder_group
F2 F -0.15613(13) 0.79087(9) -0.18235(11) 0.0356(4) Uani 1 d . .
C1 C 0.1156(2) 0.7714(2) -0.0885(2) 0.0318(6) Uani 1 d . .
C2 C 0.1558(2) 0.7174(2) -0.1515(2) 0.0359(7) Uani 1 d . .
C3 C 0.2116(2) 0.6476(2) -0.1094(2) 0.0461(8) Uani 1 d . .
H3 H 0.2430(2) 0.6103(2) -0.1489(2) 0.055 Uiso 1 calc R .
C4 C 0.2217(2) 0.6320(2) -0.0094(2) 0.0479(8) Uani 1 d . .
H4 H 0.2641(2) 0.5868(2) 0.0182(2) 0.058 Uiso 1 calc R .
C5 C 0.1689(2) 0.6835(2) 0.0483(2) 0.0429(8) Uani 1 d . .
H5 H 0.1708(2) 0.6707(2) 0.1142(2) 0.052 Uiso 1 calc R .
C6 C 0.1126(2) 0.7544(2) 0.0098(2) 0.0345(6) Uani 1 d . .
C7 C 0.0495(3) 0.8097(2) 0.0697(2) 0.0420(7) Uani 1 d . .
H7A H 0.0901(3) 0.8620(2) 0.0800(2) 0.050 Uiso 1 calc R .
H7B H 0.0502(3) 0.7844(2) 0.1335(2) 0.050 Uiso 1 calc R .
C8 C 0.1403(2) 0.7318(2) -0.2617(2) 0.0422(7) Uani 1 d . .
H8A H 0.1956(2) 0.7730(2) -0.2749(2) 0.051 Uiso 1 calc R .
H8B H 0.1579(2) 0.6806(2) -0.2930(2) 0.051 Uiso 1 calc R .
C9 C -0.1260(2) 0.7117(2) -0.1557(2) 0.0308(6) Uani 1 d . .
F1 F 0.06928(14) 0.84573(10) -0.12296(11) 0.0389(4) Uani 1 d . .
C10 C -0.0858(2) 0.6610(2) -0.2222(2) 0.0367(7) Uani 1 d . .
C11 C -0.0640(3) 0.5791(2) -0.1924(2) 0.0474(8) Uani 1 d . .
H11 H -0.0402(3) 0.5413(2) -0.2358(2) 0.057 Uiso 1 calc R .
C12 C -0.0771(3) 0.5532(2) -0.0999(3) 0.0543(9) Uani 1 d . .
H12 H -0.0664(3) 0.4976(2) -0.0831(3) 0.065 Uiso 1 calc R .
C13 C -0.1056(3) 0.6084(2) -0.0325(2) 0.0450(8) Uani 1 d . .
H13 H -0.1094(3) 0.5908(2) 0.0310(2) 0.054 Uiso 1 calc R .
C14 C -0.1290(2) 0.6906(2) -0.0586(2) 0.0338(6) Uani 1 d . .
C15 C -0.1534(2) 0.7536(2) 0.0147(2) 0.0398(7) Uani 1 d . .
H15A H -0.1488(2) 0.7270(2) 0.0781(2) 0.048 Uiso 1 calc R .
H15B H -0.2311(2) 0.7736(2) -0.0042(2) 0.048 Uiso 1 calc R .
C16 C -0.0606(3) 0.6932(2) -0.3185(2) 0.0406(7) Uani 1 d . .
H16A H -0.0338(3) 0.6478(2) -0.3549(2) 0.049 Uiso 1 calc R .
H16B H -0.1308(3) 0.7141(2) -0.3566(2) 0.049 Uiso 1 calc R .
N1 N -0.0729(2) 0.82692(15) 0.0246(2) 0.0371(6) Uani 1 d . .
H100 H -0.0701(23) 0.8471(17) -0.0310(22) 0.029(7) Uiso 1 d . .
C17A C -0.1067(4) 0.8995(3) 0.0845(3) 0.0250(12) Uiso 0.674(10) d P 1
C18A C -0.1968(4) 0.9486(3) 0.0169(3) 0.0267(13) Uiso 0.674(10) d P 1
H171 H -0.1401(25) 0.8711(18) 0.1384(22) 0.041(8) Uiso 1 d . 1
H172 H -0.0506(32) 0.9412(24) 0.0977(27) 0.069(11) Uiso 1 d . 1
H181 H -0.2562(33) 0.9137(23) 0.0054(26) 0.067(11) Uiso 1 d . 1
H182 H -0.2080(28) 1.0050(21) 0.0508(23) 0.051(9) Uiso 1 d . 1
C17B C -0.1643(10) 0.8856(6) 0.0649(7) 0.037(3) Uiso 0.326(10) d P 2
C18B C -0.1335(9) 0.9715(6) 0.0423(7) 0.040(3) Uiso 0.326(10) d P 2
O1 O -0.1382(2) 0.96955(13) -0.06485(14) 0.0442(5) Uani 1 d . .
C19 C -0.2250(2) 0.9820(2) -0.1468(2) 0.0414(7) Uani 1 d . .
H19A H -0.2629(2) 1.0346(2) -0.1405(2) 0.050 Uiso 1 calc R .
H19B H -0.2817(2) 0.9383(2) -0.1499(2) 0.050 Uiso 1 calc R .
C20 C -0.1726(2) 0.9817(2) -0.2374(2) 0.0354(6) Uani 1 d . .
H20A H -0.1208(2) 0.9350(2) -0.2367(2) 0.042 Uiso 1 calc R .
H20B H -0.2316(2) 0.9767(2) -0.2946(2) 0.042 Uiso 1 calc R .
O2 O -0.1119(2) 1.05709(13) -0.24150(14) 0.0503(6) Uani 1 d . .
C21 C -0.0771(3) 1.0721(2) -0.3344(2) 0.0551(9) Uani 1 d . .
H21A H -0.0573(3) 1.1302(2) -0.3381(2) 0.066 Uiso 1 calc R .
H21B H -0.1417(3) 1.0615(2) -0.3856(2) 0.066 Uiso 1 calc R .
C22 C 0.0214(3) 1.0214(2) -0.3546(2) 0.0543(10) Uani 1 d . .
H22A H 0.0526(3) 1.0453(2) -0.4091(2) 0.065 Uiso 1 calc R .
H22B H 0.0809(3) 1.0217(2) -0.2975(2) 0.065 Uiso 1 calc R .
O3 O -0.0136(2) 0.93882(13) -0.37748(14) 0.0401(5) Uani 1 d . .
C23 C 0.0767(3) 0.8859(2) -0.3926(2) 0.0507(9) Uani 1 d . .
H23A H 0.1387(3) 0.8900(2) -0.3377(2) 0.061 Uiso 1 calc R .
H23B H 0.1057(3) 0.9020(2) -0.4516(2) 0.061 Uiso 1 calc R .
C24 C 0.0331(3) 0.7980(2) -0.4024(2) 0.0447(8) Uani 1 d . .
H24A H -0.0420(3) 0.7977(2) -0.4424(2) 0.054 Uiso 1 calc R .
H24B H 0.0838(3) 0.7653(2) -0.4358(2) 0.054 Uiso 1 calc R .
N2 N 0.0256(2) 0.7595(2) -0.30725(15) 0.0346(5) Uani 1 d . .
S1 S -0.00351(6) 0.67438(4) 0.30450(5) 0.0319(2) Uani 1 d . .
O4 O 0.0289(2) 0.62338(14) 0.2287(2) 0.0525(6) Uani 1 d . .
O5 O -0.0793(2) 0.74120(13) 0.2693(2) 0.0461(5) Uani 1 d . .
O6 O 0.0875(2) 0.69545(14) 0.3821(2) 0.0494(6) Uani 1 d . .
C25 C -0.0922(3) 0.6053(2) 0.3645(2) 0.0422(7) Uani 1 d . .
F3 F -0.1333(2) 0.64199(14) 0.43743(14) 0.0650(6) Uani 1 d . .
F4 F -0.0339(2) 0.53907(12) 0.4012(2) 0.0666(6) Uani 1 d . .
F5 F -0.1817(2) 0.57734(15) 0.3024(2) 0.0758(7) Uani 1 d . .

loop_
_atom_type_symbol
_atom_type_description
_atom_type_scat_dispersion_real
_atom_type_scat_dispersion_imag
_atom_type_scat_source
C C 0.0033 0.0016 'International Tables Vol C Tables 4.2.6.8 and 6.1.1.4'
H H 0.0000 0.0000 'International Tables Vol C Tables 4.2.6.8 and 6.1.1.4'
N N 0.0061 0.0033 'International Tables Vol C Tables 4.2.6.8 and 6.1.1.4'
O O 0.0106 0.0060 'International Tables Vol C Tables 4.2.6.8 and 6.1.1.4'
F F 0.0171 0.0103 'International Tables Vol C Tables 4.2.6.8 and 6.1.1.4'
S S 0.1246 0.1234 'International Tables Vol C Tables 4.2.6.8 and 6.1.1.4'

loop_
_geom_angle_atom_site_label_1
_geom_angle_atom_site_label_2
_geom_angle_atom_site_label_3
_geom_angle
_geom_angle_site_symmetry_1
_geom_angle_site_symmetry_3
_geom_angle_publ_flag
C2 C1 F1 119.7(2) . . ?
C2 C1 C6 124.1(3) . . ?
F1 C1 C6 116.1(2) . . ?
C1 C2 C3 116.2(3) . . ?
C1 C2 C8 122.7(3) . . ?
C3 C2 C8 121.1(3) . . ?
C2 C3 C4 121.6(3) . . ?
C5 C4 C3 119.5(3) . . ?
C4 C5 C6 120.9(3) . . ?
C5 C6 C1 116.9(3) . . ?
C5 C6 C7 122.1(2) . . ?
C1 C6 C7 121.0(3) . . ?
C6 C7 N1 114.4(2) . . ?
N2 C8 C2 115.4(2) . . ?
F2 C9 C10 118.8(2) . . ?
F2 C9 C14 116.5(2) . . ?
C10 C9 C14 124.4(3) . . ?
C9 C10 C11 115.7(3) . . ?
C9 C10 C16 121.8(3) . . ?
C11 C10 C16 122.4(3) . . ?
C12 C11 C10 121.3(3) . . ?
C13 C12 C11 120.7(3) . . ?
C12 C13 C14 120.3(3) . . ?
C9 C14 C13 116.7(3) . . ?
C9 C14 C15 121.6(2) . . ?
C13 C14 C15 121.7(3) . . ?
C14 C15 N1 114.0(2) . . ?
N2 C16 C10 113.0(2) . . ?
C7 N1 C15 116.3(2) . . ?
C7 N1 C17A 103.6(3) . . ?
C15 N1 C17A 115.8(3) . . ?
C7 N1 C17B 128.5(5) . . ?
C15 N1 C17B 92.5(4) . . ?
C18A C17A N1 106.6(3) . . ?
O1 C18A C17A 102.8(3) . . ?
C18B C17B N1 106.1(8) . . ?
O1 C18B C17B 102.7(8) . . ?
C19 O1 C18A 106.1(3) . . ?
C19 O1 C18B 134.9(5) . . ?
O1 C19 C20 109.0(2) . . ?
O2 C20 C19 108.3(2) . . ?
C20 O2 C21 113.7(2) . . ?
O2 C21 C22 115.0(3) . . ?
O3 C22 C21 110.5(3) . . ?
C23 O3 C22 113.7(3) . . ?
O3 C23 C24 109.1(2) . . ?
N2 C24 C23 112.7(2) . . ?
C16 N2 C24 110.7(2) . . ?
C16 N2 C8 113.7(2) . . ?
C24 N2 C8 109.1(2) . . ?
O4 S1 O6 115.19(14) . . ?
O4 S1 O5 114.21(14) . . ?
O6 S1 O5 115.38(14) . . ?
O4 S1 C25 102.88(15) . . ?
O6 S1 C25 102.97(14) . . ?
O5 S1 C25 103.83(13) . . ?
F3 C25 F4 107.5(2) . . ?
F3 C25 F5 106.8(3) . . ?
F4 C25 F5 106.6(3) . . ?
F3 C25 S1 112.4(2) . . ?
F4 C25 S1 111.4(2) . . ?
F5 C25 S1 111.8(2) . . ?

loop_
_geom_bond_atom_site_label_1
_geom_bond_atom_site_label_2
_geom_bond_distance
_geom_bond_site_symmetry_2
_geom_bond_publ_flag
F2 C9 1.361(3) . ?
C1 C2 1.369(4) . ?
C1 F1 1.371(3) . ?
C1 C6 1.392(4) . ?
C2 C3 1.387(4) . ?
C2 C8 1.521(4) . ?
C3 C4 1.391(4) . ?
C4 C5 1.370(5) . ?
C5 C6 1.387(4) . ?
C6 C7 1.496(4) . ?
C7 N1 1.510(4) . ?
C8 N2 1.472(3) . ?
C9 C10 1.372(4) . ?
C9 C14 1.389(4) . ?
C10 C11 1.396(4) . ?
C10 C16 1.502(4) . ?
C11 C12 1.376(5) . ?
C12 C13 1.369(5) . ?
C13 C14 1.391(4) . ?
C14 C15 1.495(4) . ?
C15 N1 1.511(4) . ?
C16 N2 1.469(4) . ?
N1 C17A 1.524(4) . ?
N1 C17B 1.603(10) . ?
C17A C18A 1.522(6) . ?
C18A O1 1.458(4) . ?
C17B C18B 1.480(15) . ?
C18B O1 1.473(10) . ?
O1 C19 1.417(4) . ?
C19 C20 1.484(4) . ?
C20 O2 1.419(3) . ?
O2 C21 1.430(4) . ?
C21 C22 1.487(5) . ?
C22 O3 1.416(4) . ?
O3 C23 1.410(4) . ?
C23 C24 1.507(5) . ?
C24 N2 1.470(4) . ?
S1 O4 1.432(2) . ?
S1 O6 1.433(2) . ?
S1 O5 1.437(2) . ?
S1 C25 1.820(3) . ?
C25 F3 1.327(4) . ?
C25 F4 1.328(4) . ?
C25 F5 1.330(4) . ?
